data_9011452
loop_
_publ_author_name
'Hesse, K.-F.'

_publ_section_title
;
 Refinement of the crystal structure of wollastonite-2M (parawollastonite)
;
_journal_name_full 'Zeitschrift fur Kristallographie'
_journal_page_first 93
_journal_page_last 98
_journal_volume 168
_journal_year 1984
_chemical_formula_sum 'Ca O3 Si'
_chemical_name_mineral Wollastonite-2M
_space_group_IT_number 14
_symmetry_space_group_name_Hall '-P 2yab'
_symmetry_space_group_name_H-M 'P 1 21/a 1'
_cell_angle_alpha 90
_cell_angle_beta 95.30
_cell_angle_gamma 90
_cell_length_a 15.409
_cell_length_b 7.322
_cell_length_c 7.063
_cell_formula_units_Z 12
_cell_volume 793.474
_database_code_amcsd 0010870
_exptl_crystal_density_diffrn 2.917
_cod_original_formula_sum 'Ca Si O3'
_cod_database_code 9011452

loop_
_space_group_symop_operation_xyz
x,y,z
1/2+x,1/2-y,z
1/2-x,1/2+y,-z
-x,-y,-z

loop_
_atom_site_aniso_label
_atom_site_aniso_U_11
_atom_site_aniso_U_22
_atom_site_aniso_U_33
_atom_site_aniso_U_12
_atom_site_aniso_U_13
_atom_site_aniso_U_23
Ca1 0.00680 0.00690 0.00710 -0.00010 0.00100 -0.00020
Ca2 0.00780 0.00750 0.00760 -0.00100 0.00130 -0.00120
Ca3 0.00860 0.00540 0.00730 0.00090 0.00120 0.00070
Si1 0.00580 0.00550 0.00580 0.00020 0.00030 -0.00060
Si2 0.00570 0.00650 0.00580 0.00000 -0.00010 0.00050
Si3 0.00610 0.00660 0.00460 0.00030 0.00010 0.00010
O1 0.00910 0.01010 0.00450 0.00210 0.00090 -0.00190
O2 0.00740 0.01140 0.00750 0.00310 -0.00120 -0.00310
O3 0.00820 0.01490 0.00650 0.00200 -0.00060 0.00090
O4 0.00830 0.00780 0.00650 -0.00100 -0.00090 0.00020
O5 0.00590 0.00770 0.01760 -0.00130 0.00040 0.00190
O6 0.00630 0.00440 0.01760 -0.00100 0.00010 0.00160
O7 0.01070 0.00950 0.00760 0.00290 0.00150 -0.00180
O8 0.01240 0.00970 0.00740 -0.00360 0.00030 0.00210
O9 0.01580 0.00630 0.01430 0.00020 0.00310 -0.00060

loop_
_atom_site_label
_atom_site_fract_x
_atom_site_fract_y
_atom_site_fract_z
Ca1 0.24830 0.37540 0.97260
Ca2 0.40060 0.62360 0.73890
Ca3 0.39860 0.11790 0.73600
Si1 0.40760 0.09200 0.23110
Si2 0.40750 0.65850 0.23100
Si3 0.30150 0.37600 0.44360
O1 0.29910 0.37220 0.67060
O2 0.21410 0.37370 0.30100
O3 0.34930 0.13460 0.03540
O4 0.34790 0.61210 0.03610
O5 0.50960 0.11870 0.23690
O6 0.50880 0.61340 0.23320
O7 0.36410 0.19690 0.40600
O8 0.36400 0.55530 0.40750
O9 0.39080 0.87530 0.27530

loop_
_cod_related_entry_id
_cod_related_entry_database
_cod_related_entry_code
1 AMCSD 0010870
